data_2104627
loop_
_publ_author_name
'Drebushchak, Tatiana N.'
'Chesalov, Yury A.'
'Boldyreva, Elena V.'

_publ_section_title
;
 A conformational polymorphic transition in the high-temperature
 \e-form of chlorpropamide on cooling: a new \e'-form
;
_journal_issue 6
_journal_name_full 'Acta Crystallographica Section B'
_journal_page_first 770
_journal_page_last 781
_journal_paper_doi 10.1107/S010876810903290X
_journal_volume 65
_journal_year 2009
_chemical_formula_moiety 'C10 H13 Cl N2 O3 S'
_chemical_formula_sum 'C10 H13 Cl N2 O3 S'
_chemical_formula_weight 276.73
_chemical_melting_point 'Kinetic phase transition'
_chemical_name_common 'chlorpropamide, \a-form'
_chemical_name_systematic
;
 4-chloro-N-((propylaminocarbonyl)benzenesulfonamide
;
_space_group_IT_number 19
_symmetry_cell_setting orthorhombic
_symmetry_space_group_name_Hall 'P 2ac 2ab'
_symmetry_space_group_name_H-M 'P 21 21 21'
_atom_sites_solution_hydrogens geom
_atom_sites_solution_primary direct
_atom_sites_solution_secondary difmap
_audit_creation_method SHELXL-97
_cell_angle_alpha 90.00
_cell_angle_beta 90.00
_cell_angle_gamma 90.00
_cell_formula_units_Z 4
_cell_length_a 26.675(5)
_cell_length_b 5.1438(14)
_cell_length_c 9.0370(16)
_cell_measurement_reflns_used 42
_cell_measurement_temperature 200(2)
_cell_measurement_theta_max 12.4
_cell_measurement_theta_min 10.2
_cell_volume 1240.0(5)
_computing_cell_refinement 'STADI4 (STOE & Cie, 1997)'
_computing_data_collection 'STADI4 (STOE & Cie, 1997)'
_computing_data_reduction 'X-RED (STOE & Cie, 1997)'
_computing_structure_refinement 'SHELXL97 (Sheldrick, 2008)'
_computing_structure_solution 'SHELXS97 (Sheldrick, 2008)'
_diffrn_ambient_temperature 200(2)
_diffrn_measured_fraction_theta_full 1.000
_diffrn_measured_fraction_theta_max 1.000
_diffrn_measurement_device_type 'STOE STADI4 4-circle-diffractometer D094'
_diffrn_measurement_method '\w/2\q scans'
_diffrn_radiation_monochromator 'planar graphite'
_diffrn_radiation_source 'fine-focus sealed tube'
_diffrn_radiation_type 'Mo K\a'
_diffrn_radiation_wavelength 0.71073
_diffrn_reflns_av_R_equivalents 0.0293
_diffrn_reflns_av_sigmaI/netI 0.0451
_diffrn_reflns_limit_h_max 31
_diffrn_reflns_limit_h_min -31
_diffrn_reflns_limit_k_max 6
_diffrn_reflns_limit_k_min -6
_diffrn_reflns_limit_l_max 10
_diffrn_reflns_limit_l_min -10
_diffrn_reflns_number 2631
_diffrn_reflns_theta_full 24.98
_diffrn_reflns_theta_max 24.98
_diffrn_reflns_theta_min 1.53
_diffrn_standards_decay_% 0
_diffrn_standards_interval_time 240
_diffrn_standards_number 3
_exptl_absorpt_coefficient_mu 0.474
_exptl_absorpt_correction_T_max 0.9365
_exptl_absorpt_correction_T_min 0.8862
_exptl_absorpt_correction_type psi-scan
_exptl_absorpt_process_details
;
 X-RED (STOE & Cie, 1997)
;
_exptl_crystal_colour colourless
_exptl_crystal_density_diffrn 1.482
_exptl_crystal_density_method 'not measured'
_exptl_crystal_description block
_exptl_crystal_F_000 576
_exptl_crystal_size_max 0.32
_exptl_crystal_size_mid 0.23
_exptl_crystal_size_min 0.15
_refine_diff_density_max 0.283
_refine_diff_density_min -0.266
_refine_ls_abs_structure_details 'Flack (1983)'
_refine_ls_abs_structure_Flack 0.00(12)
_refine_ls_extinction_method none
_refine_ls_goodness_of_fit_ref 1.105
_refine_ls_hydrogen_treatment constr
_refine_ls_matrix_type full
_refine_ls_number_parameters 155
_refine_ls_number_reflns 2181
_refine_ls_number_restraints 0
_refine_ls_restrained_S_all 1.105
_refine_ls_R_factor_all 0.0621
_refine_ls_R_factor_gt 0.0393
_refine_ls_shift/su_max 0.000
_refine_ls_shift/su_mean 0.000
_refine_ls_structure_factor_coef Fsqd
_refine_ls_weighting_details 'calc w=1/[\s^2^(Fo^2^)+(0.0185P)^2^+1.3649P] where P=(Fo^2^+2Fc^2^)/3'
_refine_ls_weighting_scheme calc
_refine_ls_wR_factor_gt 0.0764
_refine_ls_wR_factor_ref 0.0920
_reflns_number_gt 1794
_reflns_number_total 2181
_reflns_threshold_expression >2sigma(I)
_cod_data_source_file gp5033.cif
_cod_data_source_block acpa200
_cod_database_code 2104627
_cod_database_fobs_code 2104627

loop_
_symmetry_equiv_pos_as_xyz
'x, y, z'
'-x+1/2, -y, z+1/2'
'x+1/2, -y+1/2, -z'
'-x, y+1/2, -z+1/2'

loop_
_atom_site_type_symbol
_atom_site_label
_atom_site_fract_x
_atom_site_fract_y
_atom_site_fract_z
_atom_site_U_iso_or_equiv
_atom_site_adp_type
_atom_site_calc_flag
_atom_site_refinement_flags
_atom_site_occupancy
_atom_site_disorder_assembly
_atom_site_disorder_group
C C1 0.04098(13) 0.7625(8) 0.4873(5) 0.0365(10) Uani d . 1 . .
C C2 0.04511(15) 0.6097(9) 0.6116(5) 0.0400(11) Uani d . 1 . .
H H2 0.0206 0.6195 0.6877 0.048 Uiso calc R 1 . .
C C3 0.08521(14) 0.4423(8) 0.6246(4) 0.0349(10) Uani d . 1 . .
H H3 0.0887 0.3348 0.7095 0.042 Uiso calc R 1 . .
C C4 0.12045(12) 0.4333(7) 0.5115(4) 0.0266(8) Uani d . 1 . .
C C5 0.11629(14) 0.5876(8) 0.3880(4) 0.0326(9) Uani d . 1 . .
H H5 0.1408 0.5782 0.3119 0.039 Uiso calc R 1 . .
C C6 0.07612(14) 0.7570(8) 0.3752(4) 0.0358(10) Uani d . 1 . .
H H6 0.0729 0.8668 0.2912 0.043 Uiso calc R 1 . .
C C7 0.24662(13) 0.5725(7) 0.5115(4) 0.0255(8) Uani d . 1 . .
C C8 0.30770(12) 0.9249(7) 0.5337(4) 0.0299(8) Uani d . 1 . .
H H8A 0.3055 1.0791 0.5990 0.036 Uiso calc R 1 . .
H H8B 0.2943 0.9750 0.4356 0.036 Uiso calc R 1 . .
C C9 0.36215(13) 0.8489(7) 0.5170(5) 0.0350(10) Uani d . 1 . .
H H9A 0.3650 0.7055 0.4444 0.042 Uiso calc R 1 . .
H H9B 0.3750 0.7853 0.6131 0.042 Uiso calc R 1 . .
C C10 0.39367(14) 1.0772(8) 0.4656(5) 0.0399(10) Uani d . 1 . .
H H10A 0.3818 1.1358 0.3685 0.060 Uiso calc R 1 . .
H H10B 0.4288 1.0235 0.4582 0.060 Uiso calc R 1 . .
H H10C 0.3907 1.2198 0.5370 0.060 Uiso calc R 1 . .
Cl Cl2 -0.00988(4) 0.9747(2) 0.47081(16) 0.0594(4) Uani d . 1 . .
N N1 0.21786(11) 0.3923(6) 0.5928(3) 0.0267(7) Uani d . 1 . .
H H1N 0.2255 0.3725 0.6869 0.032 Uiso calc R 1 . .
N N2 0.27650(11) 0.7181(6) 0.5949(3) 0.0309(8) Uani d . 1 . .
H H2N 0.2775 0.6887 0.6908 0.037 Uiso calc R 1 . .
O O1 0.16118(9) 0.0364(5) 0.6441(3) 0.0337(6) Uani d . 1 . .
O O2 0.18410(10) 0.1257(5) 0.3833(3) 0.0323(7) Uani d . 1 . .
O O3 0.24284(10) 0.5855(5) 0.3758(3) 0.0329(7) Uani d . 1 . .
S S1 0.17194(3) 0.21785(17) 0.52852(10) 0.0262(2) Uani d . 1 . .

loop_
_atom_site_aniso_label
_atom_site_aniso_U_11
_atom_site_aniso_U_22
_atom_site_aniso_U_33
_atom_site_aniso_U_12
_atom_site_aniso_U_13
_atom_site_aniso_U_23
C1 0.0237(18) 0.038(2) 0.048(3) 0.0004(18) -0.0058(18) -0.005(2)
C2 0.028(2) 0.053(3) 0.039(2) 0.003(2) 0.0058(19) 0.000(2)
C3 0.031(2) 0.045(3) 0.029(2) -0.001(2) -0.0013(17) 0.006(2)
C4 0.0228(18) 0.032(2) 0.025(2) -0.0041(16) -0.0036(16) -0.0020(18)
C5 0.032(2) 0.035(2) 0.030(2) -0.0054(19) 0.0014(18) -0.001(2)
C6 0.034(2) 0.037(2) 0.037(2) -0.002(2) -0.0040(18) 0.008(2)
C7 0.0194(17) 0.0267(19) 0.031(2) 0.0043(15) 0.0010(15) -0.0009(18)
C8 0.0290(19) 0.029(2) 0.031(2) -0.0083(16) -0.0016(18) 0.000(2)
C9 0.029(2) 0.033(2) 0.042(2) -0.0010(16) 0.0045(19) 0.000(2)
C10 0.034(2) 0.042(2) 0.043(2) -0.0133(18) 0.003(2) -0.001(2)
Cl2 0.0395(6) 0.0604(8) 0.0784(9) 0.0171(6) -0.0030(6) 0.0026(8)
N1 0.0240(16) 0.0350(18) 0.0212(15) -0.0050(15) -0.0017(13) 0.0022(14)
N2 0.0283(17) 0.0400(19) 0.0245(15) -0.0106(16) -0.0019(13) -0.0014(16)
O1 0.0340(15) 0.0321(15) 0.0349(15) -0.0048(13) 0.0028(12) 0.0073(13)
O2 0.0365(16) 0.0312(15) 0.0291(14) -0.0061(13) 0.0058(12) -0.0065(12)
O3 0.0386(16) 0.0379(16) 0.0221(14) -0.0084(13) 0.0018(12) -0.0009(13)
S1 0.0255(4) 0.0263(5) 0.0269(4) -0.0031(4) 0.0015(4) 0.0002(4)

loop_
_atom_type_symbol
_atom_type_description
_atom_type_scat_dispersion_real
_atom_type_scat_dispersion_imag
_atom_type_scat_source
C C 0.0033 0.0016 'International Tables Vol C Tables 4.2.6.8 and 6.1.1.4'
H H 0.0000 0.0000 'International Tables Vol C Tables 4.2.6.8 and 6.1.1.4'
Cl Cl 0.1484 0.1585 'International Tables Vol C Tables 4.2.6.8 and 6.1.1.4'
N N 0.0061 0.0033 'International Tables Vol C Tables 4.2.6.8 and 6.1.1.4'
O O 0.0106 0.0060 'International Tables Vol C Tables 4.2.6.8 and 6.1.1.4'
S S 0.1246 0.1234 'International Tables Vol C Tables 4.2.6.8 and 6.1.1.4'

loop_
_geom_angle_atom_site_label_1
_geom_angle_atom_site_label_2
_geom_angle_atom_site_label_3
_geom_angle_site_symmetry_1
_geom_angle_site_symmetry_3
_geom_angle
_geom_angle_publ_flag
C2 C1 C6 . . 122.2(4) ?
C2 C1 Cl2 . . 119.2(3) ?
C6 C1 Cl2 . . 118.5(3) ?
C1 C2 C3 . . 119.3(4) ?
C1 C2 H2 . . 120.4 ?
C3 C2 H2 . . 120.4 ?
C2 C3 C4 . . 118.9(4) ?
C2 C3 H3 . . 120.6 ?
C4 C3 H3 . . 120.6 ?
C5 C4 C3 . . 121.6(4) ?
C5 C4 S1 . . 119.6(3) ?
C3 C4 S1 . . 118.7(3) ?
C4 C5 C6 . . 119.6(4) ?
C4 C5 H5 . . 120.2 ?
C6 C5 H5 . . 120.2 ?
C1 C6 C5 . . 118.5(4) ?
C1 C6 H6 . . 120.8 ?
C5 C6 H6 . . 120.8 ?
O3 C7 N2 . . 125.7(4) ?
O3 C7 N1 . . 120.7(4) ?
N2 C7 N1 . . 113.6(3) ?
N2 C8 C9 . . 113.4(3) ?
N2 C8 H8A . . 108.9 ?
C9 C8 H8A . . 108.9 ?
N2 C8 H8B . . 108.9 ?
C9 C8 H8B . . 108.9 ?
H8A C8 H8B . . 107.7 ?
C8 C9 C10 . . 111.3(3) ?
C8 C9 H9A . . 109.4 ?
C10 C9 H9A . . 109.4 ?
C8 C9 H9B . . 109.4 ?
C10 C9 H9B . . 109.4 ?
H9A C9 H9B . . 108.0 ?
C9 C10 H10A . . 109.5 ?
C9 C10 H10B . . 109.5 ?
H10A C10 H10B . . 109.5 ?
C9 C10 H10C . . 109.5 ?
H10A C10 H10C . . 109.5 ?
H10B C10 H10C . . 109.5 ?
C7 N1 S1 . . 125.9(3) ?
C7 N1 H1N . . 117.0 ?
S1 N1 H1N . . 117.0 ?
C7 N2 C8 . . 122.5(3) ?
C7 N2 H2N . . 118.7 ?
C8 N2 H2N . . 118.7 ?
O1 S1 O2 . . 119.90(16) ?
O1 S1 N1 . . 104.51(16) ?
O2 S1 N1 . . 109.84(16) ?
O1 S1 C4 . . 108.44(16) ?
O2 S1 C4 . . 107.63(16) ?
N1 S1 C4 . . 105.65(16) ?

loop_
_geom_bond_atom_site_label_1
_geom_bond_atom_site_label_2
_geom_bond_site_symmetry_2
_geom_bond_distance
_geom_bond_publ_flag
C1 C2 . 1.376(6) ?
C1 C6 . 1.380(5) ?
C1 Cl2 . 1.747(4) ?
C2 C3 . 1.378(5) ?
C2 H2 . 0.9500 ?
C3 C4 . 1.390(5) ?
C3 H3 . 0.9500 ?
C4 C5 . 1.373(5) ?
C4 S1 . 1.772(4) ?
C5 C6 . 1.386(5) ?
C5 H5 . 0.9500 ?
C6 H6 . 0.9500 ?
C7 O3 . 1.232(4) ?
C7 N2 . 1.329(5) ?
C7 N1 . 1.410(4) ?
C8 N2 . 1.460(5) ?
C8 C9 . 1.512(5) ?
C8 H8A . 0.9900 ?
C8 H8B . 0.9900 ?
C9 C10 . 1.517(5) ?
C9 H9A . 0.9900 ?
C9 H9B . 0.9900 ?
C10 H10A . 0.9800 ?
C10 H10B . 0.9800 ?
C10 H10C . 0.9800 ?
N1 S1 . 1.626(3) ?
N1 H1N . 0.8800 ?
N2 H2N . 0.8800 ?
O1 S1 . 1.430(3) ?
O2 S1 . 1.433(3) ?

loop_
_geom_hbond_atom_site_label_D
_geom_hbond_atom_site_label_H
_geom_hbond_atom_site_label_A
_geom_hbond_site_symmetry_A
_geom_hbond_distance_DH
_geom_hbond_distance_HA
_geom_hbond_distance_DA
_geom_hbond_angle_DHA
N1 H1N O3 2_565 0.88 1.92 2.767(4) 161.6
N2 H2N O2 2_565 0.88 2.23 2.923(4) 135.1
N2 H2N O3 2_565 0.88 2.25 3.025(4) 146.1
C10 H10A O1 2_564 0.98 2.49 3.305(5) 140.1

loop_
_geom_torsion_atom_site_label_1
_geom_torsion_atom_site_label_2
_geom_torsion_atom_site_label_3
_geom_torsion_atom_site_label_4
_geom_torsion_site_symmetry_1
_geom_torsion_site_symmetry_2
_geom_torsion_site_symmetry_3
_geom_torsion_site_symmetry_4
_geom_torsion
_geom_torsion_publ_flag
C6 C1 C2 C3 . . . . -0.9(6) ?
Cl2 C1 C2 C3 . . . . 180.0(3) ?
C1 C2 C3 C4 . . . . 0.2(6) ?
C2 C3 C4 C5 . . . . 0.3(6) ?
C2 C3 C4 S1 . . . . -180.0(3) ?
C3 C4 C5 C6 . . . . 0.1(6) ?
S1 C4 C5 C6 . . . . -179.7(3) ?
C2 C1 C6 C5 . . . . 1.3(6) ?
Cl2 C1 C6 C5 . . . . -179.6(3) ?
C4 C5 C6 C1 . . . . -0.8(6) ?
N2 C8 C9 C10 . . . . -175.1(3) ?
O3 C7 N1 S1 . . . . -9.8(5) ?
N2 C7 N1 S1 . . . . 170.1(3) ?
O3 C7 N2 C8 . . . . 2.8(6) ?
N1 C7 N2 C8 . . . . -177.1(3) ?
C9 C8 N2 C7 . . . . -102.0(4) ?
C7 N1 S1 O1 . . . . 170.0(3) ?
C7 N1 S1 O2 . . . . 40.1(3) ?
C7 N1 S1 C4 . . . . -75.7(3) ?
C5 C4 S1 O1 . . . . -165.4(3) ?
C3 C4 S1 O1 . . . . 14.9(3) ?
C5 C4 S1 O2 . . . . -34.3(3) ?
C3 C4 S1 O2 . . . . 146.0(3) ?
C5 C4 S1 N1 . . . . 83.0(3) ?
C3 C4 S1 N1 . . . . -96.7(3) ?

loop_
_cod_related_entry_id
_cod_related_entry_database
_cod_related_entry_code
1 ChemSpider 2626
